data_1561470
loop_
_publ_author_name
'Welch, Mark D.'
'Rumsey, Michael S.'
'Kleppe, Annette K.'

_publ_section_title
;
 A naturally-occurring new lead-based halocuprate(I)
;
_journal_name_full 'Journal of Solid State Chemistry'
_journal_page_first 9
_journal_page_last 14
_journal_paper_doi 10.1016/j.jssc.2016.03.005
_journal_volume 238
_journal_year 2016
_chemical_formula_moiety Pb2Cu(OH)2I3
_chemical_formula_sum 'Cu H2 I3 O2 Pb2'
_chemical_formula_weight 894.66
_space_group_IT_number 70
_space_group_name_Hall '-F 2uv 2vw'
_space_group_name_H-M_alt 'F d d d :2'
_symmetry_cell_setting Fddd
_atom_sites_solution_hydrogens geom
_atom_sites_solution_primary direct
_atom_sites_solution_secondary difmap
_audit_creation_method SHELXL-97
_cell_angle_alpha 90.00
_cell_angle_beta 90.00
_cell_angle_gamma 90.00
_cell_formula_units_Z 32
_cell_length_a 16.7082(9)
_cell_length_b 20.8465(15)
_cell_length_c 21.0159(14)
_cell_measurement_reflns_used 3089
_cell_measurement_temperature 293(2)
_cell_measurement_theta_max 32.1133
_cell_measurement_theta_min 3.1089
_cell_volume 7320.0(8)
_computing_cell_refinement 'CrysAlisPro, Agilent Technologies, Version 1.171.35.19 (release 27-10-2011 CrysAlis171 .NET)'
_computing_data_collection 'CrysAlisPro, Agilent Technologies, Version 1.171.35.19 (release 27-10-2011 CrysAlis171 .NET)'
_computing_data_reduction 'CrysAlisPro, Agilent Technologies, Version 1.171.35.19 (release 27-10-2011 CrysAlis171 .NET)'
_computing_molecular_graphics Crystalmaker
_computing_structure_refinement 'SHELXL-97 (Sheldrick, 2008)'
_computing_structure_solution 'SHELXS-97 (Sheldrick, 2008)'
_diffrn_ambient_temperature 293(2)
_diffrn_measured_fraction_theta_full 0.998
_diffrn_measured_fraction_theta_max 0.998
_diffrn_measurement_device_type 'Xcalibur EOS detector Agilent Technologies'
_diffrn_measurement_method '1K CCD-based area detector'
_diffrn_radiation_monochromator graphite
_diffrn_radiation_source 'fine-focus sealed tube'
_diffrn_radiation_type MoK\a
_diffrn_radiation_wavelength 0.71073
_diffrn_reflns_av_R_equivalents 0.0741
_diffrn_reflns_av_sigmaI/netI 0.0461
_diffrn_reflns_limit_h_max 20
_diffrn_reflns_limit_h_min -20
_diffrn_reflns_limit_k_max 25
_diffrn_reflns_limit_k_min -25
_diffrn_reflns_limit_l_max 25
_diffrn_reflns_limit_l_min -25
_diffrn_reflns_number 13405
_diffrn_reflns_theta_full 25.98
_diffrn_reflns_theta_max 25.98
_diffrn_reflns_theta_min 3.12
_diffrn_standards_interval_count '120 min'
_exptl_absorpt_coefficient_mu 49.065
_exptl_absorpt_correction_T_max 1.000
_exptl_absorpt_correction_T_min 0.506
_exptl_absorpt_correction_type empirical
_exptl_absorpt_process_details 'Multiscan ABSPACK'
_exptl_crystal_colour 'translucent light colourless'
_exptl_crystal_density_diffrn 6.465
_exptl_crystal_density_method 'not measured'
_exptl_crystal_description plate
_exptl_crystal_F_000 11776
_exptl_crystal_size_max 0.077
_exptl_crystal_size_mid 0.054
_exptl_crystal_size_min 0.043
_refine_diff_density_max 1.198
_refine_diff_density_min -1.176
_refine_diff_density_rms 0.309
_refine_ls_extinction_method none
_refine_ls_goodness_of_fit_ref 1.016
_refine_ls_hydrogen_treatment mixed
_refine_ls_matrix_type full
_refine_ls_number_parameters 75
_refine_ls_number_reflns 1809
_refine_ls_number_restraints 0
_refine_ls_restrained_S_all 1.016
_refine_ls_R_factor_all 0.0584
_refine_ls_R_factor_gt 0.0369
_refine_ls_shift/su_max 0.001
_refine_ls_shift/su_mean 0.000
_refine_ls_structure_factor_coef Fsqd
_refine_ls_weighting_details 'calc w=1/[\s^2^(Fo^2^)+(0.0124P)^2^+0.0000P] where P=(Fo^2^+2Fc^2^)/3'
_refine_ls_weighting_scheme calc
_refine_ls_wR_factor_gt 0.0518
_refine_ls_wR_factor_ref 0.0572
_reflns_number_gt 1368
_reflns_number_total 1809
_reflns_threshold_expression >2sigma(I)
_cod_data_source_file JSSC-2016-238-9.cif
_cod_data_source_block shelxl1
_cod_depositor_comments
;
The following automatic conversions were performed:

data item '_exptl_crystal_density_meas' value 'not measured' was
changed to '?' -- the value is perceived as not measured.

Automatic conversion script
Id: cif_fix_values 8369 2020-08-20 11:38:08Z andrius 
;
_cod_original_formula_sum 'Cu I3 O2 H2 Pb2'
_cod_database_code 1561470

loop_
_symmetry_equiv_pos_as_xyz
'x, y, z'
'-x+3/4, -y+3/4, z'
'-x+3/4, y, -z+3/4'
'x, -y+3/4, -z+3/4'
'x, y+1/2, z+1/2'
'-x+3/4, -y+5/4, z+1/2'
'-x+3/4, y+1/2, -z+5/4'
'x, -y+5/4, -z+5/4'
'x+1/2, y, z+1/2'
'-x+5/4, -y+3/4, z+1/2'
'-x+5/4, y, -z+5/4'
'x+1/2, -y+3/4, -z+5/4'
'x+1/2, y+1/2, z'
'-x+5/4, -y+5/4, z'
'-x+5/4, y+1/2, -z+3/4'
'x+1/2, -y+5/4, -z+3/4'
'-x, -y, -z'
'x-3/4, y-3/4, -z'
'x-3/4, -y, z-3/4'
'-x, y-3/4, z-3/4'
'-x, -y+1/2, -z+1/2'
'x-3/4, y-1/4, -z+1/2'
'x-3/4, -y+1/2, z-1/4'
'-x, y-1/4, z-1/4'
'-x+1/2, -y, -z+1/2'
'x-1/4, y-3/4, -z+1/2'
'x-1/4, -y, z-1/4'
'-x+1/2, y-3/4, z-1/4'
'-x+1/2, -y+1/2, -z'
'x-1/4, y-1/4, -z'
'x-1/4, -y+1/2, z-3/4'
'-x+1/2, y-1/4, z-3/4'

loop_
_atom_site_label
_atom_site_type_symbol
_atom_site_fract_x
_atom_site_fract_y
_atom_site_fract_z
_atom_site_U_iso_or_equiv
_atom_site_adp_type
_atom_site_occupancy
_atom_site_symmetry_multiplicity
_atom_site_calc_flag
_atom_site_refinement_flags
_atom_site_disorder_assembly
_atom_site_disorder_group
Pb1 Pb 0.29378(3) 0.03060(3) 0.12678(4) 0.02947(16) Uani 1 1 d . . .
Pb2 Pb 0.44897(3) 0.12198(3) 0.03257(3) 0.03129(16) Uani 1 1 d . . .
I1 I 0.12740(8) 0.02848(5) 0.51550(5) 0.0282(2) Uani 1 1 d . . .
I2 I 0.12311(7) 0.02217(5) 0.02507(4) 0.0274(2) Uani 1 1 d . . .
I3 I 0.00731(6) 0.38712(5) 0.13529(5) 0.0264(2) Uani 1 1 d . . .
CU1 Cu 0.1250 0.1250 0.43106(13) 0.0360(7) Uani 1 2 d S . .
CU2 Cu 0.1250 0.1250 0.29870(13) 0.0365(7) Uani 1 2 d S . .
O1 O 0.4375(5) 0.0586(4) 0.1273(5) 0.025(2) Uani 1 1 d . . .
O2 O 0.3094(5) 0.1231(4) 0.0598(4) 0.021(2) Uani 1 1 d . . .

loop_
_atom_site_aniso_label
_atom_site_aniso_U_11
_atom_site_aniso_U_22
_atom_site_aniso_U_33
_atom_site_aniso_U_23
_atom_site_aniso_U_13
_atom_site_aniso_U_12
Pb1 0.0327(3) 0.0209(3) 0.0349(4) -0.0011(3) 0.0019(3) -0.0038(3)
Pb2 0.0337(3) 0.0345(3) 0.0257(3) -0.0005(3) 0.0071(3) -0.0006(3)
I1 0.0321(5) 0.0227(5) 0.0299(6) 0.0021(4) -0.0012(5) -0.0002(5)
I2 0.0289(5) 0.0270(5) 0.0261(6) 0.0019(4) 0.0010(5) 0.0003(5)
I3 0.0255(5) 0.0285(5) 0.0252(5) -0.0006(4) 0.0001(4) -0.0022(4)
CU1 0.0320(15) 0.0424(17) 0.0337(16) 0.000 0.000 -0.0007(16)
CU2 0.0344(15) 0.0392(16) 0.0360(16) 0.000 0.000 -0.0032(16)
O1 0.025(5) 0.035(5) 0.015(5) -0.002(5) 0.002(5) 0.002(5)
O2 0.031(5) 0.011(4) 0.019(5) 0.000(5) -0.003(4) -0.003(5)

loop_
_atom_type_symbol
_atom_type_description
_atom_type_scat_dispersion_real
_atom_type_scat_dispersion_imag
_atom_type_scat_source
O O 0.0106 0.0060 'International Tables Vol C Tables 4.2.6.8 and 6.1.1.4'
Cu Cu 0.3201 1.2651 'International Tables Vol C Tables 4.2.6.8 and 6.1.1.4'
Pb Pb -3.3944 10.1111 'International Tables Vol C Tables 4.2.6.8 and 6.1.1.4'
I I -0.4742 1.8119 'International Tables Vol C Tables 4.2.6.8 and 6.1.1.4'

loop_
_geom_angle_atom_site_label_1
_geom_angle_atom_site_label_2
_geom_angle_atom_site_label_3
_geom_angle
_geom_angle_site_symmetry_1
_geom_angle_site_symmetry_3
O2 Pb1 O2 69.3(3) . 8_544
O2 Pb1 O1 73.0(3) . .
O2 Pb1 O1 72.4(3) 8_544 .
O1 Pb2 O1 70.7(4) 8_544 .
O1 Pb2 O2 74.2(3) 8_544 .
O1 Pb2 O2 74.3(3) . .
CU2 I3 CU1 64.02(8) 21 21
I3 CU1 I3 115.85(11) 22_655 21
I3 CU1 I1 106.96(4) 22_655 14_445
I3 CU1 I1 114.25(4) 21 14_445
I3 CU1 I1 114.25(4) 22_655 .
I3 CU1 I1 106.96(4) 21 .
I1 CU1 I1 97.19(10) 14_445 .
I3 CU1 CU2 57.92(5) 22_655 .
I3 CU1 CU2 57.92(5) 21 .
I1 CU1 CU2 131.40(5) 14_445 .
I1 CU1 CU2 131.40(5) . .
I3 CU2 I3 116.12(11) 22_655 21
I3 CU2 I2 112.21(3) 22_655 11_454
I3 CU2 I2 104.01(3) 21 11_454
I3 CU2 I2 104.01(3) 22_655 8_544
I3 CU2 I2 112.21(3) 21 8_544
I2 CU2 I2 108.26(10) 11_454 8_544
I3 CU2 CU1 58.06(6) 22_655 .
I3 CU2 CU1 58.06(6) 21 .
I2 CU2 CU1 125.87(5) 11_454 .
I2 CU2 CU1 125.87(5) 8_544 .
Pb2 O1 Pb2 108.5(4) 8_544 .
Pb2 O1 Pb1 103.0(3) 8_544 .
Pb2 O1 Pb1 101.8(4) . .
Pb2 O2 Pb1 103.8(3) . .
Pb2 O2 Pb1 104.1(3) . 8_544
Pb1 O2 Pb1 109.3(3) . 8_544

loop_
_geom_bond_atom_site_label_1
_geom_bond_atom_site_label_2
_geom_bond_distance
_geom_bond_site_symmetry_2
Pb1 O2 2.402(9) .
Pb1 O2 2.424(9) 8_544
Pb1 O1 2.471(8) .
Pb2 O1 2.392(10) 8_544
Pb2 O1 2.398(10) .
Pb2 O2 2.401(9) .
I1 CU1 2.683(2) .
I2 CU2 2.6457(19) 11_454
I3 CU2 2.6221(17) 21
I3 CU1 2.6260(17) 21
CU1 I3 2.6260(17) 22_655
CU1 I3 2.6260(17) 21
CU1 I1 2.683(2) 14_445
CU1 CU2 2.782(4) .
CU2 I3 2.6221(17) 22_655
CU2 I3 2.6221(17) 21
CU2 I2 2.6457(19) 11_454
CU2 I2 2.6457(19) 8_544
O1 Pb2 2.392(10) 8_544
O2 Pb1 2.424(9) 8_544
